data_7250650
loop_
_publ_author_name
'Chaudhary, Simran'
'Wi\'sniewski, Marek'
'Hoser, Anna'
'Maria Losus, Renny'
'Rafi\'nski, Zbigniew'
'Dobrza\'nska, Liliana'

_publ_section_title
;
 Reversible phase transformations upon water uptake/removal in crystalline
 material of a bipodal N-donor ligand and evaluation of the stability of
 the hydrates formed
;
_journal_issue 23
_journal_name_full CrystEngComm
_journal_page_first 3891
_journal_page_last 3898
_journal_paper_doi 10.1039/D5CE00130G
_journal_volume 27
_journal_year 2025
_chemical_formula_sum 'C18 H16 N4'
_chemical_formula_weight 288.35
_space_group_crystal_system triclinic
_space_group_IT_number 2
_space_group_name_Hall '-P 1'
_space_group_name_H-M_alt 'P -1'
_atom_sites_solution_hydrogens geom
_atom_sites_solution_primary direct
_audit_creation_method SHELXL-2019/3
_audit_update_record
;
2024-11-05 deposited with the CCDC.	2025-04-22 downloaded from the CCDC.
;
_cell_angle_alpha 62.525(4)
_cell_angle_beta 75.236(3)
_cell_angle_gamma 80.607(3)
_cell_formula_units_Z 2
_cell_length_a 9.0492(3)
_cell_length_b 9.5052(4)
_cell_length_c 9.9724(3)
_cell_measurement_reflns_used 10905
_cell_measurement_temperature 100(2)
_cell_measurement_theta_max 78.8600
_cell_measurement_theta_min 5.0510
_cell_volume 734.86(5)
_computing_cell_refinement 'CrysAlisPro 1.171.41.104a (Rigaku OD, 2021)'
_computing_data_collection 'CrysAlisPro 1.171.41.104a (Rigaku OD, 2021)'
_computing_data_reduction 'CrysAlisPro 1.171.41.104a (Rigaku OD, 2021)'
_computing_molecular_graphics 'Mercury (Macrae et al., 2008)'
_computing_structure_refinement 'SHELXL-2019/3 (Sheldrick, 2015)'
_computing_structure_solution 'SHELXS-2019/3 (Sheldrick, 2015)'
_diffrn_ambient_temperature 100(2)
_diffrn_detector_area_resol_mean 10.0000
_diffrn_measured_fraction_theta_full 0.998
_diffrn_measured_fraction_theta_max 0.955
_diffrn_measurement_device_type 'XtaLAB Synergy, Dualflex, HyPix'
_diffrn_measurement_method '\w scans'
_diffrn_radiation_type CuK\a
_diffrn_radiation_wavelength 1.54184
_diffrn_reflns_av_R_equivalents 0.0441
_diffrn_reflns_av_unetI/netI 0.0288
_diffrn_reflns_Laue_measured_fraction_full 0.998
_diffrn_reflns_Laue_measured_fraction_max 0.955
_diffrn_reflns_limit_h_max 11
_diffrn_reflns_limit_h_min -11
_diffrn_reflns_limit_k_max 11
_diffrn_reflns_limit_k_min -12
_diffrn_reflns_limit_l_max 12
_diffrn_reflns_limit_l_min -12
_diffrn_reflns_number 26217
_diffrn_reflns_point_group_measured_fraction_full 0.998
_diffrn_reflns_point_group_measured_fraction_max 0.955
_diffrn_reflns_theta_full 67.684
_diffrn_reflns_theta_max 79.293
_diffrn_reflns_theta_min 5.062
_diffrn_source 'micro-focus sealed X-ray tube'
_exptl_absorpt_coefficient_mu 0.632
_exptl_absorpt_correction_T_max 1.00000
_exptl_absorpt_correction_T_min 0.74547
_exptl_absorpt_correction_type multi-scan
_exptl_absorpt_process_details
;
CrysAlisPro 1.171.41.104a (Rigaku Oxford Diffraction, 2021)
Empirical absorption correction using spherical harmonics,
implemented in SCALE3 ABSPACK scaling algorithm.
;
_exptl_crystal_colour colorless
_exptl_crystal_density_diffrn 1.303
_exptl_crystal_description block
_exptl_crystal_F_000 304
_exptl_crystal_size_max 0.150
_exptl_crystal_size_mid 0.100
_exptl_crystal_size_min 0.060
_refine_diff_density_max 0.159
_refine_diff_density_min -0.271
_refine_diff_density_rms 0.049
_refine_ls_extinction_method none
_refine_ls_goodness_of_fit_ref 1.056
_refine_ls_hydrogen_treatment constr
_refine_ls_matrix_type full
_refine_ls_number_parameters 199
_refine_ls_number_reflns 3044
_refine_ls_number_restraints 0
_refine_ls_restrained_S_all 1.056
_refine_ls_R_factor_all 0.0444
_refine_ls_R_factor_gt 0.0391
_refine_ls_shift/su_max 0.000
_refine_ls_shift/su_mean 0.000
_refine_ls_structure_factor_coef Fsqd
_refine_ls_weighting_details 'w=1/[\s^2^(Fo^2^)+(0.0507P)^2^+0.2042P] where P=(Fo^2^+2Fc^2^)/3'
_refine_ls_weighting_scheme calc
_refine_ls_wR_factor_gt 0.1008
_refine_ls_wR_factor_ref 0.1042
_reflns_Friedel_coverage 0.000
_reflns_number_gt 2660
_reflns_number_total 3044
_reflns_threshold_expression 'I > 2\s(I)'
_cod_data_source_file d5ce00130g2.cif
_cod_data_source_block 1
_cod_database_code 7250650
_shelx_shelxl_version_number 2019/3
_shelx_space_group_comment
;
The symmetry employed for this shelxl refinement is uniquely defined
by the following loop, which should always be used as a source of
symmetry information in preference to the above space-group names.
They are only intended as comments.
;
_shelx_estimated_absorpt_t_min 0.911
_shelx_estimated_absorpt_t_max 0.963

loop_
_space_group_symop_operation_xyz
'x, y, z'
'-x, -y, -z'

loop_
_atom_site_label
_atom_site_type_symbol
_atom_site_fract_x
_atom_site_fract_y
_atom_site_fract_z
_atom_site_U_iso_or_equiv
_atom_site_adp_type
_atom_site_occupancy
_atom_site_site_symmetry_order
_atom_site_calc_flag
_atom_site_refinement_flags_posn
_atom_site_refinement_flags_adp
_atom_site_refinement_flags_occupancy
_atom_site_disorder_assembly
_atom_site_disorder_group
N1 N 0.66378(11) 0.72929(12) 0.61198(11) 0.0219(2) Uani 1 1 d . . . . .
C2 C 0.54931(13) 0.80178(15) 0.67927(14) 0.0259(3) Uani 1 1 d . . . . .
H2 H 0.448816 0.764785 0.723937 0.031 Uiso 1 1 calc R U . . .
N3 N 0.59275(13) 0.92881(13) 0.67587(12) 0.0288(2) Uani 1 1 d . . . . .
C4 C 0.74395(16) 0.93864(15) 0.60098(15) 0.0299(3) Uani 1 1 d . . . . .
H4 H 0.807835 1.019248 0.580421 0.036 Uiso 1 1 calc R U . . .
C5 C 0.78970(14) 0.81737(15) 0.56030(15) 0.0270(3) Uani 1 1 d . . . . .
H5 H 0.888081 0.797933 0.507315 0.032 Uiso 1 1 calc R U . . .
C6 C 0.65565(15) 0.57923(14) 0.60791(14) 0.0263(3) Uani 1 1 d . . . . .
H6A H 0.554119 0.536582 0.666763 0.032 Uiso 1 1 calc R U . . .
H6B H 0.733859 0.502376 0.660986 0.032 Uiso 1 1 calc R U . . .
C7 C 0.67971(13) 0.59034(14) 0.44780(14) 0.0218(2) Uani 1 1 d . . . . .
C8 C 0.61474(13) 0.72010(14) 0.33104(14) 0.0229(3) Uani 1 1 d . . . . .
H8 H 0.560819 0.805323 0.350814 0.027 Uiso 1 1 calc R U . . .
C9 C 0.62963(13) 0.72271(13) 0.18982(14) 0.0226(3) Uani 1 1 d . . . . .
H9 H 0.586876 0.811010 0.111994 0.027 Uiso 1 1 calc R U . . .
C10 C 0.70765(12) 0.59622(13) 0.15724(13) 0.0207(2) Uani 1 1 d . . . . .
C11 C 0.77331(12) 0.46636(13) 0.27442(13) 0.0197(2) Uani 1 1 d . . . . .
C12 C 0.75830(13) 0.46746(13) 0.41888(13) 0.0213(2) Uani 1 1 d . . . . .
H12 H 0.803263 0.381901 0.496972 0.026 Uiso 1 1 calc R U . . .
C13 C 0.72087(14) 0.59321(14) 0.01394(14) 0.0242(3) Uani 1 1 d . . . . .
H13 H 0.678651 0.679856 -0.065614 0.029 Uiso 1 1 calc R U . . .
C14 C 0.79371(14) 0.46700(14) -0.01126(14) 0.0244(3) Uani 1 1 d . . . . .
H14 H 0.801512 0.467075 -0.108112 0.029 Uiso 1 1 calc R U . . .
C15 C 0.85761(12) 0.33627(13) 0.10537(14) 0.0214(2) Uani 1 1 d . . . . .
C16 C 0.84800(12) 0.33787(13) 0.24414(13) 0.0203(2) Uani 1 1 d . . . . .
H16 H 0.892405 0.250909 0.321654 0.024 Uiso 1 1 calc R U . . .
C17 C 0.93995(13) 0.19681(15) 0.07895(14) 0.0251(3) Uani 1 1 d . . . . .
H17A H 1.051109 0.213348 0.045518 0.030 Uiso 1 1 calc R U . . .
H17B H 0.923740 0.099349 0.177860 0.030 Uiso 1 1 calc R U . . .
N18 N 0.88910(11) 0.17322(11) -0.03647(11) 0.0215(2) Uani 1 1 d . . . . .
C19 C 0.96660(13) 0.20731(14) -0.18242(14) 0.0230(3) Uani 1 1 d . . . . .
H19 H 1.065051 0.249661 -0.223968 0.028 Uiso 1 1 calc R U . . .
N20 N 0.89043(11) 0.17526(12) -0.26028(12) 0.0243(2) Uani 1 1 d . . . . .
C21 C 0.75545(13) 0.11792(14) -0.15798(15) 0.0252(3) Uani 1 1 d . . . . .
H21 H 0.675638 0.083928 -0.180522 0.030 Uiso 1 1 calc R U . . .
C22 C 0.75217(13) 0.11665(14) -0.02013(15) 0.0246(3) Uani 1 1 d . . . . .
H22 H 0.671853 0.083511 0.068815 0.030 Uiso 1 1 calc R U . . .

loop_
_atom_site_aniso_label
_atom_site_aniso_U_11
_atom_site_aniso_U_22
_atom_site_aniso_U_33
_atom_site_aniso_U_23
_atom_site_aniso_U_13
_atom_site_aniso_U_12
N1 0.0243(5) 0.0237(5) 0.0202(5) -0.0122(4) -0.0036(4) -0.0009(4)
C2 0.0235(6) 0.0329(6) 0.0254(6) -0.0169(5) -0.0059(5) 0.0020(5)
N3 0.0382(6) 0.0264(5) 0.0257(6) -0.0142(5) -0.0117(5) 0.0052(4)
C4 0.0428(7) 0.0261(6) 0.0232(7) -0.0107(5) -0.0060(5) -0.0094(5)
C5 0.0260(6) 0.0325(6) 0.0238(6) -0.0140(5) -0.0017(5) -0.0056(5)
C6 0.0346(6) 0.0231(6) 0.0221(6) -0.0111(5) -0.0025(5) -0.0057(5)
C7 0.0224(5) 0.0232(6) 0.0212(6) -0.0108(5) -0.0030(4) -0.0042(4)
C8 0.0212(5) 0.0223(5) 0.0267(6) -0.0126(5) -0.0042(5) -0.0011(4)
C9 0.0227(5) 0.0199(5) 0.0256(6) -0.0085(5) -0.0091(5) 0.0000(4)
C10 0.0206(5) 0.0203(5) 0.0217(6) -0.0081(5) -0.0065(4) -0.0024(4)
C11 0.0191(5) 0.0201(5) 0.0198(6) -0.0080(5) -0.0044(4) -0.0026(4)
C12 0.0233(5) 0.0205(5) 0.0190(6) -0.0068(5) -0.0064(4) -0.0014(4)
C13 0.0296(6) 0.0220(6) 0.0211(6) -0.0068(5) -0.0112(5) -0.0002(5)
C14 0.0303(6) 0.0254(6) 0.0204(6) -0.0111(5) -0.0081(5) -0.0009(5)
C15 0.0203(5) 0.0225(6) 0.0232(6) -0.0111(5) -0.0050(4) -0.0016(4)
C16 0.0210(5) 0.0193(5) 0.0201(6) -0.0071(5) -0.0072(4) 0.0001(4)
C17 0.0263(6) 0.0284(6) 0.0266(6) -0.0162(5) -0.0099(5) 0.0032(5)
N18 0.0222(5) 0.0228(5) 0.0221(5) -0.0127(4) -0.0044(4) 0.0005(4)
C19 0.0214(5) 0.0237(6) 0.0235(6) -0.0117(5) -0.0018(4) -0.0008(4)
N20 0.0267(5) 0.0243(5) 0.0229(5) -0.0119(4) -0.0062(4) 0.0027(4)
C21 0.0227(5) 0.0281(6) 0.0305(7) -0.0176(5) -0.0075(5) 0.0013(5)
C22 0.0221(5) 0.0265(6) 0.0264(6) -0.0140(5) -0.0012(5) -0.0030(4)

loop_
_atom_type_symbol
_atom_type_description
_atom_type_scat_dispersion_real
_atom_type_scat_dispersion_imag
_atom_type_scat_source
C C 0.0181 0.0091 'International Tables Vol C Tables 4.2.6.8 and 6.1.1.4'
H H 0.0000 0.0000 'International Tables Vol C Tables 4.2.6.8 and 6.1.1.4'
N N 0.0311 0.0180 'International Tables Vol C Tables 4.2.6.8 and 6.1.1.4'

loop_
_geom_angle_atom_site_label_1
_geom_angle_atom_site_label_2
_geom_angle_atom_site_label_3
_geom_angle
_geom_angle_site_symmetry_1
_geom_angle_site_symmetry_3
_geom_angle_publ_flag
C2 N1 C5 106.78(10) . . ?
C2 N1 C6 125.80(10) . . ?
C5 N1 C6 127.25(10) . . ?
N3 C2 N1 112.51(11) . . ?
N3 C2 H2 123.7 . . ?
N1 C2 H2 123.7 . . ?
C2 N3 C4 104.34(10) . . ?
C5 C4 N3 110.94(11) . . ?
C5 C4 H4 124.5 . . ?
N3 C4 H4 124.5 . . ?
C4 C5 N1 105.43(11) . . ?
C4 C5 H5 127.3 . . ?
N1 C5 H5 127.3 . . ?
N1 C6 C7 114.73(10) . . ?
N1 C6 H6A 108.6 . . ?
C7 C6 H6A 108.6 . . ?
N1 C6 H6B 108.6 . . ?
C7 C6 H6B 108.6 . . ?
H6A C6 H6B 107.6 . . ?
C12 C7 C8 119.94(11) . . ?
C12 C7 C6 118.91(11) . . ?
C8 C7 C6 121.04(10) . . ?
C9 C8 C7 120.06(10) . . ?
C9 C8 H8 120.0 . . ?
C7 C8 H8 120.0 . . ?
C8 C9 C10 121.38(11) . . ?
C8 C9 H9 119.3 . . ?
C10 C9 H9 119.3 . . ?
C13 C10 C9 122.69(10) . . ?
C13 C10 C11 118.85(10) . . ?
C9 C10 C11 118.45(10) . . ?
C16 C11 C12 122.08(10) . . ?
C16 C11 C10 118.78(10) . . ?
C12 C11 C10 119.11(10) . . ?
C7 C12 C11 121.03(10) . . ?
C7 C12 H12 119.5 . . ?
C11 C12 H12 119.5 . . ?
C14 C13 C10 120.79(11) . . ?
C14 C13 H13 119.6 . . ?
C10 C13 H13 119.6 . . ?
C13 C14 C15 120.77(11) . . ?
C13 C14 H14 119.6 . . ?
C15 C14 H14 119.6 . . ?
C16 C15 C14 119.36(10) . . ?
C16 C15 C17 119.13(10) . . ?
C14 C15 C17 121.48(10) . . ?
C15 C16 C11 121.43(10) . . ?
C15 C16 H16 119.3 . . ?
C11 C16 H16 119.3 . . ?
N18 C17 C15 113.35(9) . . ?
N18 C17 H17A 108.9 . . ?
C15 C17 H17A 108.9 . . ?
N18 C17 H17B 108.9 . . ?
C15 C17 H17B 108.9 . . ?
H17A C17 H17B 107.7 . . ?
C19 N18 C22 106.67(10) . . ?
C19 N18 C17 126.43(10) . . ?
C22 N18 C17 126.87(10) . . ?
N20 C19 N18 112.51(10) . . ?
N20 C19 H19 123.7 . . ?
N18 C19 H19 123.7 . . ?
C19 N20 C21 104.45(10) . . ?
C22 C21 N20 110.70(10) . . ?
C22 C21 H21 124.6 . . ?
N20 C21 H21 124.6 . . ?
C21 C22 N18 105.66(10) . . ?
C21 C22 H22 127.2 . . ?
N18 C22 H22 127.2 . . ?

loop_
_geom_bond_atom_site_label_1
_geom_bond_atom_site_label_2
_geom_bond_distance
_geom_bond_site_symmetry_2
_geom_bond_publ_flag
N1 C2 1.3555(15) . ?
N1 C5 1.3708(15) . ?
N1 C6 1.4597(14) . ?
C2 N3 1.3129(16) . ?
C2 H2 0.9500 . ?
N3 C4 1.3766(17) . ?
C4 C5 1.3619(17) . ?
C4 H4 0.9500 . ?
C5 H5 0.9500 . ?
C6 C7 1.5108(16) . ?
C6 H6A 0.9900 . ?
C6 H6B 0.9900 . ?
C7 C12 1.3742(16) . ?
C7 C8 1.4177(17) . ?
C8 C9 1.3690(16) . ?
C8 H8 0.9500 . ?
C9 C10 1.4199(15) . ?
C9 H9 0.9500 . ?
C10 C13 1.4165(16) . ?
C10 C11 1.4233(16) . ?
C11 C16 1.4165(15) . ?
C11 C12 1.4169(15) . ?
C12 H12 0.9500 . ?
C13 C14 1.3684(16) . ?
C13 H13 0.9500 . ?
C14 C15 1.4163(17) . ?
C14 H14 0.9500 . ?
C15 C16 1.3714(16) . ?
C15 C17 1.5104(15) . ?
C16 H16 0.9500 . ?
C17 N18 1.4590(14) . ?
C17 H17A 0.9900 . ?
C17 H17B 0.9900 . ?
N18 C19 1.3543(15) . ?
N18 C22 1.3729(15) . ?
C19 N20 1.3154(15) . ?
C19 H19 0.9500 . ?
N20 C21 1.3780(16) . ?
C21 C22 1.3620(17) . ?
C21 H21 0.9500 . ?
C22 H22 0.9500 . ?

loop_
_geom_torsion_atom_site_label_1
_geom_torsion_atom_site_label_2
_geom_torsion_atom_site_label_3
_geom_torsion_atom_site_label_4
_geom_torsion
_geom_torsion_site_symmetry_1
_geom_torsion_site_symmetry_2
_geom_torsion_site_symmetry_3
_geom_torsion_site_symmetry_4
_geom_torsion_publ_flag
C5 N1 C2 N3 -0.58(14) . . . . ?
C6 N1 C2 N3 174.88(11) . . . . ?
N1 C2 N3 C4 0.38(14) . . . . ?
C2 N3 C4 C5 -0.04(14) . . . . ?
N3 C4 C5 N1 -0.31(15) . . . . ?
C2 N1 C5 C4 0.52(14) . . . . ?
C6 N1 C5 C4 -174.86(11) . . . . ?
C2 N1 C6 C7 119.05(13) . . . . ?
C5 N1 C6 C7 -66.42(16) . . . . ?
N1 C6 C7 C12 143.25(11) . . . . ?
N1 C6 C7 C8 -40.64(15) . . . . ?
C12 C7 C8 C9 0.30(17) . . . . ?
C6 C7 C8 C9 -175.77(10) . . . . ?
C7 C8 C9 C10 0.89(17) . . . . ?
C8 C9 C10 C13 178.01(11) . . . . ?
C8 C9 C10 C11 -1.13(16) . . . . ?
C13 C10 C11 C16 -0.73(16) . . . . ?
C9 C10 C11 C16 178.44(9) . . . . ?
C13 C10 C11 C12 -178.97(10) . . . . ?
C9 C10 C11 C12 0.19(16) . . . . ?
C8 C7 C12 C11 -1.24(17) . . . . ?
C6 C7 C12 C11 174.92(10) . . . . ?
C16 C11 C12 C7 -177.21(10) . . . . ?
C10 C11 C12 C7 0.98(16) . . . . ?
C9 C10 C13 C14 -178.32(11) . . . . ?
C11 C10 C13 C14 0.81(17) . . . . ?
C10 C13 C14 C15 0.03(18) . . . . ?
C13 C14 C15 C16 -0.96(17) . . . . ?
C13 C14 C15 C17 -179.30(11) . . . . ?
C14 C15 C16 C11 1.05(17) . . . . ?
C17 C15 C16 C11 179.42(10) . . . . ?
C12 C11 C16 C15 177.99(10) . . . . ?
C10 C11 C16 C15 -0.20(16) . . . . ?
C16 C15 C17 N18 155.17(10) . . . . ?
C14 C15 C17 N18 -26.48(16) . . . . ?
C15 C17 N18 C19 105.74(13) . . . . ?
C15 C17 N18 C22 -72.26(15) . . . . ?
C22 N18 C19 N20 -0.69(13) . . . . ?
C17 N18 C19 N20 -179.02(10) . . . . ?
N18 C19 N20 C21 0.33(13) . . . . ?
C19 N20 C21 C22 0.15(13) . . . . ?
N20 C21 C22 N18 -0.56(13) . . . . ?
C19 N18 C22 C21 0.73(13) . . . . ?
C17 N18 C22 C21 179.06(10) . . . . ?
